data_8106288
loop_
_publ_author_name
'Li, Peng-Peng'
'Li, Qing-Lin'
'Ma, Jin-Xia'
'Zhao, Ji-Xing'
'Zhao, Li'

_publ_section_title
;
 Crystal structure of
 bis{4-methyl-2-((E)-((4-((E)-1-(ethoxyimino)ethyl)phenyl)imino)methyl)phenolato-\k2
 N,O)}copper(II), C36H38CuN4O4
;
_journal_issue 5
_journal_name_full 'Zeitschrift f\"ur Kristallographie - New Crystal Structures'
_journal_page_first 763
_journal_page_last 765
_journal_paper_doi 10.1515/ncrs-2017-0378
_journal_volume 233
_journal_year 2018
_chemical_formula_sum 'C36 H38 Cu N4 O4'
_chemical_formula_weight 654.24
_space_group_crystal_system triclinic
_space_group_IT_number 2
_space_group_name_Hall '-P 1'
_space_group_name_H-M_alt 'P -1'
_atom_sites_solution_hydrogens geom
_cell_angle_alpha 100.170(7)
_cell_angle_beta 103.421(7)
_cell_angle_gamma 95.055(8)
_cell_formula_units_Z 1
_cell_length_a 8.492(2)
_cell_length_b 9.574(2)
_cell_length_c 10.512(2)
_cell_measurement_reflns_used 2821
_cell_measurement_temperature 296(2)
_cell_measurement_theta_max 27.53
_cell_measurement_theta_min 2.49
_cell_volume 810.8(3)
_computing_cell_refinement 'Bruker SAINT'
_computing_data_collection 'Bruker APEX2'
_computing_data_reduction 'Bruker SAINT'
_computing_molecular_graphics 'Bruker SHELXTL'
_computing_publication_material 'Bruker SHELXTL'
_computing_structure_refinement 'SHELXL-2014 (Sheldrick 2014)'
_computing_structure_solution 'SHELXS-97 (Sheldrick 2008)'
_diffrn_ambient_temperature 296(2)
_diffrn_measured_fraction_theta_full 0.994
_diffrn_measured_fraction_theta_max 0.994
_diffrn_measurement_device_type 'Bruker APEX-II CCD'
_diffrn_measurement_method '\f and \w scans'
_diffrn_radiation_type MoK\a
_diffrn_radiation_wavelength 0.71073
_diffrn_reflns_av_R_equivalents 0.0306
_diffrn_reflns_av_unetI/netI 0.0463
_diffrn_reflns_Laue_measured_fraction_full 0.994
_diffrn_reflns_Laue_measured_fraction_max 0.994
_diffrn_reflns_limit_h_max 10
_diffrn_reflns_limit_h_min -9
_diffrn_reflns_limit_k_max 11
_diffrn_reflns_limit_k_min -11
_diffrn_reflns_limit_l_max 12
_diffrn_reflns_limit_l_min -12
_diffrn_reflns_number 5943
_diffrn_reflns_point_group_measured_fraction_full 0.994
_diffrn_reflns_point_group_measured_fraction_max 0.994
_diffrn_reflns_theta_full 25.009
_diffrn_reflns_theta_max 25.009
_diffrn_reflns_theta_min 2.181
_exptl_absorpt_coefficient_mu 0.719
_exptl_crystal_colour yellow
_exptl_crystal_density_diffrn 1.340
_exptl_crystal_description block
_exptl_crystal_F_000 343
_exptl_crystal_size_max 0.280
_exptl_crystal_size_mid 0.250
_exptl_crystal_size_min 0.220
_refine_diff_density_max 0.227
_refine_diff_density_min -0.227
_refine_diff_density_rms 0.057
_refine_ls_extinction_coef .
_refine_ls_extinction_method none
_refine_ls_goodness_of_fit_ref 1.073
_refine_ls_hydrogen_treatment constr
_refine_ls_matrix_type full
_refine_ls_number_parameters 208
_refine_ls_number_reflns 2842
_refine_ls_number_restraints 0
_refine_ls_restrained_S_all 1.073
_refine_ls_R_factor_all 0.0519
_refine_ls_R_factor_gt 0.0418
_refine_ls_shift/su_max 0.000
_refine_ls_shift/su_mean 0.000
_refine_ls_structure_factor_coef Fsqd
_refine_ls_weighting_details 'w=1/[\s^2^(Fo^2^)+(0.0626P)^2^+0.2424P] where P=(Fo^2^+2Fc^2^)/3'
_refine_ls_weighting_scheme calc
_refine_ls_wR_factor_gt 0.1136
_refine_ls_wR_factor_ref 0.1193
_reflns_Friedel_coverage 0.000
_reflns_Friedel_fraction_full .
_reflns_Friedel_fraction_max .
_reflns_number_gt 2452
_reflns_number_total 2842
_reflns_threshold_expression 'I > 2\s(I)'
_cod_data_source_file suppl_ncrs-2017-0378_suppl.cif
_cod_data_source_block 0m_a
_cod_database_code 8106288
_shelx_space_group_comment
;
The symmetry employed for this shelxl refinement is uniquely defined
by the following loop, which should always be used as a source of
symmetry information in preference to the above space-group names.
They are only intended as comments.
;
_shelx_estimated_absorpt_t_min 0.824
_shelx_estimated_absorpt_t_max 0.858

loop_
_space_group_symop_operation_xyz
'x, y, z'
'-x, -y, -z'

loop_
_atom_site_label
_atom_site_type_symbol
_atom_site_fract_x
_atom_site_fract_y
_atom_site_fract_z
_atom_site_U_iso_or_equiv
_atom_site_adp_type
_atom_site_occupancy
_atom_site_site_symmetry_order
_atom_site_calc_flag
_atom_site_refinement_flags_posn
_atom_site_refinement_flags_adp
_atom_site_refinement_flags_occupancy
_atom_site_disorder_assembly
_atom_site_disorder_group
C1 C 0.3023(5) 1.0995(4) -0.0563(3) 0.0682(10) Uani 1 1 d . . . . .
H1A H 0.3946 1.1730 -0.0323 0.102 Uiso 1 1 calc R U . . .
H1B H 0.2239 1.1155 -0.1324 0.102 Uiso 1 1 calc R U . . .
H1C H 0.3378 1.0077 -0.0779 0.102 Uiso 1 1 calc R U . . .
C2 C 0.2243(4) 1.1027(3) 0.0603(3) 0.0474(7) Uani 1 1 d . . . . .
C3 C 0.1139(4) 1.1972(3) 0.0823(3) 0.0518(8) Uani 1 1 d . . . . .
H3 H 0.0888 1.2597 0.0244 0.062 Uiso 1 1 calc R U . . .
C4 C 0.0404(4) 1.2023(3) 0.1858(3) 0.0528(8) Uani 1 1 d . . . . .
H4 H -0.0311 1.2690 0.1972 0.063 Uiso 1 1 calc R U . . .
C5 C 0.0711(4) 1.1083(3) 0.2752(3) 0.0417(7) Uani 1 1 d . . . . .
C6 C 0.1835(3) 1.0115(3) 0.2549(3) 0.0382(6) Uani 1 1 d . . . . .
C7 C 0.2581(4) 1.0118(3) 0.1470(3) 0.0449(7) Uani 1 1 d . . . . .
H7 H 0.3325 0.9481 0.1350 0.054 Uiso 1 1 calc R U . . .
C8 C 0.2236(4) 0.9094(3) 0.3370(3) 0.0416(7) Uani 1 1 d . . . . .
H8 H 0.3002 0.8513 0.3164 0.050 Uiso 1 1 calc R U . . .
C9 C 0.2274(3) 0.7736(3) 0.4981(3) 0.0381(6) Uani 1 1 d . . . . .
C10 C 0.1622(4) 0.6345(3) 0.4439(3) 0.0578(9) Uani 1 1 d . . . . .
H10 H 0.0746 0.6134 0.3685 0.069 Uiso 1 1 calc R U . . .
C11 C 0.2253(4) 0.5241(3) 0.5000(3) 0.0561(9) Uani 1 1 d . . . . .
H11 H 0.1792 0.4301 0.4613 0.067 Uiso 1 1 calc R U . . .
C12 C 0.3542(3) 0.5505(3) 0.6114(3) 0.0376(6) Uani 1 1 d . . . . .
C13 C 0.4167(4) 0.6922(3) 0.6662(3) 0.0608(9) Uani 1 1 d . . . . .
H13 H 0.5033 0.7140 0.7423 0.073 Uiso 1 1 calc R U . . .
C14 C 0.3539(4) 0.8020(3) 0.6109(3) 0.0608(9) Uani 1 1 d . . . . .
H14 H 0.3979 0.8963 0.6505 0.073 Uiso 1 1 calc R U . . .
C15 C 0.4236(4) 0.4331(3) 0.6710(3) 0.0402(6) Uani 1 1 d . . . . .
C16 C 0.3409(5) 0.2817(3) 0.6212(4) 0.0665(10) Uani 1 1 d . . . . .
H16A H 0.3596 0.2448 0.5357 0.100 Uiso 1 1 calc R U . . .
H16B H 0.2256 0.2796 0.6127 0.100 Uiso 1 1 calc R U . . .
H16C H 0.3846 0.2240 0.6834 0.100 Uiso 1 1 calc R U . . .
C17 C 0.7637(4) 0.4035(4) 0.9170(3) 0.0637(9) Uani 1 1 d . . . . .
H17A H 0.8278 0.4736 0.8866 0.076 Uiso 1 1 calc R U . . .
H17B H 0.8258 0.3244 0.9287 0.076 Uiso 1 1 calc R U . . .
C18 C 0.7362(5) 0.4694(5) 1.0464(4) 0.0789(12) Uani 1 1 d . . . . .
H18A H 0.6806 0.5514 1.0364 0.118 Uiso 1 1 calc R U . . .
H18B H 0.8394 0.4986 1.1111 0.118 Uiso 1 1 calc R U . . .
H18C H 0.6707 0.4010 1.0759 0.118 Uiso 1 1 calc R U . . .
Cu1 Cu 0.0000 1.0000 0.5000 0.03844(19) Uani 1 2 d S . P . .
N1 N 0.1657(3) 0.8878(2) 0.4372(2) 0.0388(5) Uani 1 1 d . . . . .
N2 N 0.5538(3) 0.4700(3) 0.7656(2) 0.0494(6) Uani 1 1 d . . . . .
O1 O -0.0041(3) 1.1145(2) 0.3714(2) 0.0537(6) Uani 1 1 d . . . . .
O2 O 0.6117(3) 0.3517(2) 0.8164(2) 0.0570(6) Uani 1 1 d . . . . .

loop_
_atom_site_aniso_label
_atom_site_aniso_U_11
_atom_site_aniso_U_22
_atom_site_aniso_U_33
_atom_site_aniso_U_23
_atom_site_aniso_U_13
_atom_site_aniso_U_12
C1 0.079(3) 0.081(3) 0.060(2) 0.0336(18) 0.0306(19) 0.016(2)
C2 0.0512(18) 0.0508(18) 0.0397(15) 0.0136(13) 0.0100(13) -0.0010(14)
C3 0.0548(19) 0.0540(19) 0.0519(18) 0.0290(14) 0.0089(15) 0.0105(15)
C4 0.059(2) 0.0535(19) 0.0558(18) 0.0266(15) 0.0157(16) 0.0271(16)
C5 0.0439(16) 0.0444(16) 0.0391(15) 0.0139(12) 0.0087(13) 0.0123(13)
C6 0.0419(15) 0.0379(15) 0.0360(14) 0.0107(11) 0.0084(12) 0.0102(12)
C7 0.0508(18) 0.0436(16) 0.0445(16) 0.0125(12) 0.0153(14) 0.0127(14)
C8 0.0459(17) 0.0419(16) 0.0413(15) 0.0103(12) 0.0129(13) 0.0189(13)
C9 0.0416(15) 0.0412(16) 0.0383(14) 0.0153(11) 0.0136(12) 0.0179(12)
C10 0.064(2) 0.0464(18) 0.0506(18) 0.0123(14) -0.0126(16) 0.0114(16)
C11 0.066(2) 0.0367(16) 0.0556(19) 0.0089(13) -0.0053(16) 0.0105(15)
C12 0.0423(16) 0.0390(15) 0.0366(14) 0.0139(11) 0.0123(12) 0.0135(12)
C13 0.065(2) 0.0439(18) 0.058(2) 0.0144(14) -0.0176(16) 0.0063(16)
C14 0.066(2) 0.0356(16) 0.068(2) 0.0154(14) -0.0124(17) 0.0097(15)
C15 0.0468(17) 0.0407(15) 0.0402(15) 0.0150(12) 0.0154(13) 0.0173(13)
C16 0.078(3) 0.0416(18) 0.071(2) 0.0205(16) -0.0052(19) 0.0119(17)
C17 0.059(2) 0.065(2) 0.069(2) 0.0243(17) 0.0032(17) 0.0297(18)
C18 0.083(3) 0.090(3) 0.060(2) 0.022(2) 0.005(2) 0.021(2)
Cu1 0.0444(3) 0.0403(3) 0.0356(3) 0.01350(19) 0.0109(2) 0.0184(2)
N1 0.0454(14) 0.0392(12) 0.0371(12) 0.0151(9) 0.0105(10) 0.0186(11)
N2 0.0569(16) 0.0443(14) 0.0505(15) 0.0189(11) 0.0080(13) 0.0218(12)
O1 0.0671(14) 0.0600(13) 0.0527(12) 0.0294(10) 0.0274(11) 0.0384(11)
O2 0.0663(15) 0.0466(12) 0.0568(13) 0.0185(10) 0.0005(11) 0.0254(11)

loop_
_atom_type_symbol
_atom_type_description
_atom_type_scat_dispersion_real
_atom_type_scat_dispersion_imag
_atom_type_scat_source
C C 0.0033 0.0016 'International Tables Vol C Tables 4.2.6.8 and 6.1.1.4'
H H 0.0000 0.0000 'International Tables Vol C Tables 4.2.6.8 and 6.1.1.4'
Cu Cu 0.3201 1.2651 'International Tables Vol C Tables 4.2.6.8 and 6.1.1.4'
N N 0.0061 0.0033 'International Tables Vol C Tables 4.2.6.8 and 6.1.1.4'
O O 0.0106 0.0060 'International Tables Vol C Tables 4.2.6.8 and 6.1.1.4'

loop_
_geom_angle_atom_site_label_1
_geom_angle_atom_site_label_2
_geom_angle_atom_site_label_3
_geom_angle
_geom_angle_site_symmetry_1
_geom_angle_site_symmetry_3
C2 C1 H1A 109.5 . .
C2 C1 H1B 109.5 . .
H1A C1 H1B 109.5 . .
C2 C1 H1C 109.5 . .
H1A C1 H1C 109.5 . .
H1B C1 H1C 109.5 . .
C7 C2 C3 117.1(3) . .
C7 C2 C1 121.6(3) . .
C3 C2 C1 121.2(3) . .
C4 C3 C2 122.8(3) . .
C4 C3 H3 118.6 . .
C2 C3 H3 118.6 . .
C3 C4 C5 121.2(3) . .
C3 C4 H4 119.4 . .
C5 C4 H4 119.4 . .
O1 C5 C4 119.4(3) . .
O1 C5 C6 123.6(3) . .
C4 C5 C6 117.0(3) . .
C5 C6 C7 119.6(3) . .
C5 C6 C8 122.6(3) . .
C7 C6 C8 117.8(3) . .
C2 C7 C6 122.3(3) . .
C2 C7 H7 118.9 . .
C6 C7 H7 118.9 . .
N1 C8 C6 127.7(3) . .
N1 C8 H8 116.1 . .
C6 C8 H8 116.1 . .
C10 C9 C14 118.5(3) . .
C10 C9 N1 120.6(3) . .
C14 C9 N1 120.8(2) . .
C9 C10 C11 120.6(3) . .
C9 C10 H10 119.7 . .
C11 C10 H10 119.7 . .
C12 C11 C10 121.6(3) . .
C12 C11 H11 119.2 . .
C10 C11 H11 119.2 . .
C11 C12 C13 116.9(3) . .
C11 C12 C15 121.9(3) . .
C13 C12 C15 121.2(3) . .
C14 C13 C12 121.6(3) . .
C14 C13 H13 119.2 . .
C12 C13 H13 119.2 . .
C9 C14 C13 120.7(3) . .
C9 C14 H14 119.7 . .
C13 C14 H14 119.6 . .
N2 C15 C12 116.0(3) . .
N2 C15 C16 123.6(3) . .
C12 C15 C16 120.3(3) . .
C15 C16 H16A 109.5 . .
C15 C16 H16B 109.5 . .
H16A C16 H16B 109.5 . .
C15 C16 H16C 109.5 . .
H16A C16 H16C 109.5 . .
H16B C16 H16C 109.5 . .
O2 C17 C18 112.1(3) . .
O2 C17 H17A 109.2 . .
C18 C17 H17A 109.2 . .
O2 C17 H17B 109.2 . .
C18 C17 H17B 109.2 . .
H17A C17 H17B 107.9 . .
C17 C18 H18A 109.5 . .
C17 C18 H18B 109.5 . .
H18A C18 H18B 109.5 . .
C17 C18 H18C 109.5 . .
H18A C18 H18C 109.5 . .
H18B C18 H18C 109.5 . .
O1 Cu1 O1 180.0 . 2_576
O1 Cu1 N1 92.52(9) . .
O1 Cu1 N1 87.48(9) 2_576 .
O1 Cu1 N1 87.48(9) . 2_576
O1 Cu1 N1 92.52(9) 2_576 2_576
N1 Cu1 N1 180.0 . 2_576
C8 N1 C9 114.5(2) . .
C8 N1 Cu1 123.27(19) . .
C9 N1 Cu1 122.23(17) . .
C15 N2 O2 112.3(2) . .
C5 O1 Cu1 130.19(19) . .
N2 O2 C17 107.9(2) . .

loop_
_geom_bond_atom_site_label_1
_geom_bond_atom_site_label_2
_geom_bond_distance
_geom_bond_site_symmetry_2
C1 C2 1.520(4) .
C1 H1A 0.9600 .
C1 H1B 0.9600 .
C1 H1C 0.9600 .
C2 C7 1.369(4) .
C2 C3 1.388(5) .
C3 C4 1.370(4) .
C3 H3 0.9300 .
C4 C5 1.410(4) .
C4 H4 0.9300 .
C5 O1 1.311(3) .
C5 C6 1.414(4) .
C6 C7 1.422(4) .
C6 C8 1.427(4) .
C7 H7 0.9300 .
C8 N1 1.301(4) .
C8 H8 0.9300 .
C9 C10 1.364(4) .
C9 C14 1.370(4) .
C9 N1 1.440(3) .
C10 C11 1.387(4) .
C10 H10 0.9300 .
C11 C12 1.373(4) .
C11 H11 0.9300 .
C12 C13 1.382(4) .
C12 C15 1.482(4) .
C13 C14 1.378(4) .
C13 H13 0.9300 .
C14 H14 0.9300 .
C15 N2 1.278(4) .
C15 C16 1.500(4) .
C16 H16A 0.9600 .
C16 H16B 0.9600 .
C16 H16C 0.9600 .
C17 O2 1.449(4) .
C17 C18 1.474(5) .
C17 H17A 0.9700 .
C17 H17B 0.9700 .
C18 H18A 0.9600 .
C18 H18B 0.9600 .
C18 H18C 0.9600 .
Cu1 O1 1.881(2) .
Cu1 O1 1.881(2) 2_576
Cu1 N1 2.004(2) .
Cu1 N1 2.004(2) 2_576
N2 O2 1.414(3) .
